data_4317983
loop_
_publ_author_name
'Richard E. Sykora'
'Daniel M. Wells'
'Thomas E. Albrecht-Schmitt'

_publ_contact_author
;
Prof. Thomas E. Albrecht-Schmitt
179 Chemistry Building
Department of Chemistry
Auburn University, AL
36849
;
_publ_contact_author_email ' albreth@auburn.edu '
_publ_contact_author_fax ' 334 844 6959 '
_publ_contact_author_phone ' 334 844 6948 '
_publ_section_title
;
 Further Evidence for the Tetraoxoiodate(V) Anion, IO43-: Hydrothermal
 Syntheses and Structures of Ba[(MoO2)6(IO4)2O4].H2O and
 Ba3[(MoO2)2(IO6)2].2H2O
;
_journal_name_full 'Inorganic Chemistry'
_journal_page_first 2697
_journal_page_last 2703
_journal_paper_doi 10.1021/ic0112746
_journal_volume 41
_journal_year 2002
_chemical_compound_source 'original synthesis'
_chemical_formula_structural 'Ba[(MoO2)6(IO4)3O4] H2O'
_chemical_formula_sum 'Ba H2 I2 Mo6 O25'
_chemical_formula_weight 1368.79
_chemical_name_systematic
;
   ?
;
_space_group_IT_number 15
_symmetry_cell_setting monoclinic
_symmetry_space_group_name_Hall '-C 2yc'
_symmetry_space_group_name_H-M 'C 1 2/c 1'
_atom_sites_solution_hydrogens geom
_atom_sites_solution_primary direct
_atom_sites_solution_secondary difmap
_audit_creation_method SHELXL
_cell_angle_alpha 90.00
_cell_angle_beta 108.244(2)
_cell_angle_gamma 90.00
_cell_formula_units_Z 4
_cell_length_a 13.5839(13)
_cell_length_b 7.3977(7)
_cell_length_c 20.736(2)
_cell_measurement_reflns_used all
_cell_measurement_temperature 193(2)
_cell_measurement_theta_max 28.31
_cell_measurement_theta_min 2.07
_cell_volume 1979.0(3)
_computing_cell_refinement 'SMART, SAINT'
_computing_data_collection SMART
_computing_data_reduction SAINT
_computing_molecular_graphics 'SHELXP-93 (Sheldrick, 1993)'
_computing_publication_material 'SHELXCIF-93 (Sheldrick, 1993)'
_computing_structure_refinement 'SHELXL-93 (Sheldrick, 1993)'
_computing_structure_solution 'SHELXS-86 (Sheldrick, 1990)'
_diffrn_ambient_temperature 193(2)
_diffrn_measurement_device 'Bruker APEX'
_diffrn_measurement_method '0.3 wide w/ exposures'
_diffrn_radiation_monochromator graphite
_diffrn_radiation_source 'fine-focus sealed tube'
_diffrn_radiation_type MoK\a
_diffrn_radiation_wavelength 0.71073
_diffrn_reflns_av_R_equivalents 0.0393
_diffrn_reflns_av_sigmaI/netI 0.0396
_diffrn_reflns_limit_h_max 18
_diffrn_reflns_limit_h_min -18
_diffrn_reflns_limit_k_max 9
_diffrn_reflns_limit_k_min -9
_diffrn_reflns_limit_l_max 27
_diffrn_reflns_limit_l_min -27
_diffrn_reflns_number 8227
_diffrn_reflns_theta_max 28.31
_diffrn_reflns_theta_min 2.07
_diffrn_standards_decay_% 0
_diffrn_standards_interval_count na
_diffrn_standards_interval_time na
_diffrn_standards_number na
_exptl_absorpt_coefficient_mu 8.878
_exptl_absorpt_correction_T_max '0.516751 ratio of min/max'
_exptl_absorpt_correction_T_min '0.516751 ratio of min/max'
_exptl_absorpt_correction_type 'multiscan (SADABS)'
_exptl_crystal_colour colorless
_exptl_crystal_density_diffrn 4.591
_exptl_crystal_density_meas ?
_exptl_crystal_density_method calcd
_exptl_crystal_description prism
_exptl_crystal_F_000 2460
_exptl_crystal_size_max 0.104
_exptl_crystal_size_mid 0.074
_exptl_crystal_size_min 0.036
_refine_diff_density_max 2.372
_refine_diff_density_min -1.505
_refine_diff_density_rms 0.377
_refine_ls_extinction_coef 0.00000(6)
_refine_ls_extinction_expression Fc^*^=kFc[1+0.001xFc^2^\l^3^/sin(2\q)]^-1/4^
_refine_ls_extinction_method SHELXL
_refine_ls_goodness_of_fit_all 1.228
_refine_ls_goodness_of_fit_obs 1.240
_refine_ls_hydrogen_treatment 'not located'
_refine_ls_matrix_type full
_refine_ls_number_parameters 156
_refine_ls_number_reflns 2312
_refine_ls_number_restraints 0
_refine_ls_restrained_S_all 1.228
_refine_ls_restrained_S_obs 1.240
_refine_ls_R_factor_all 0.0468
_refine_ls_R_factor_obs 0.0426
_refine_ls_shift/esd_max -2.989
_refine_ls_shift/esd_mean 0.019
_refine_ls_structure_factor_coef Fsqd
_refine_ls_weighting_details 'w=1/[\s^2^(Fo^2^)+(0.0571P)^2^+38.2156P] where P=(Fo^2^+2Fc^2^)/3'
_refine_ls_weighting_scheme calc
_refine_ls_wR_factor_all 0.1206
_refine_ls_wR_factor_obs 0.1172
_reflns_number_observed 2151
_reflns_number_total 2312
_reflns_observed_criterion >2sigma(I)
_cod_data_source_file ic0112746_1.cif
_cod_data_source_block 1
_cod_depositor_comments
;
The following automatic conversions were performed:

'_exptl_crystal_density_meas' value 'nm' was changed to '?' - the
value is perceived as not measured.

Automatic conversion script
Id: cif_fix_values 3008 2015-01-20 13:52:24Z robertas 

The following automatic conversions were performed:

'_refine_ls_weighting_scheme' value 'calc
w=1/[\s^2^(Fo^2^)+(0.0571P)^2^+38.2156P] where P=(Fo^2^+2Fc^2^)/3'
was changed to 'calc'. New tag '_refine_ls_weighting_details' was
created. The value of the new tag was set to
'w=1/[\s^2^(Fo^2^)+(0.0571P)^2^+38.2156P] where P=(Fo^2^+2Fc^2^)/3'.

Automatic conversion script
Id: cif_fix_values 3143 2015-03-26 13:38:13Z robertas 
;
_cod_original_formula_sum 'H2 Ba I2 Mo6 O25'
_cod_database_code 4317983

loop_
_symmetry_equiv_pos_as_xyz
'x, y, z'
'-x, y, -z+1/2'
'x+1/2, y+1/2, z'
'-x+1/2, y+1/2, -z+1/2'
'-x, -y, -z'
'x, -y, z-1/2'
'-x+1/2, -y+1/2, -z'
'x+1/2, -y+1/2, z-1/2'

loop_
_atom_site_aniso_label
_atom_site_aniso_U_11
_atom_site_aniso_U_22
_atom_site_aniso_U_33
_atom_site_aniso_U_23
_atom_site_aniso_U_13
_atom_site_aniso_U_12
Mo1 0.0082(3) 0.0049(3) 0.0096(4) 0.0003(2) 0.0034(3) 0.0001(2)
Mo2 0.0093(4) 0.0062(3) 0.0101(4) 0.0001(2) 0.0032(3) 0.0004(2)
Mo3 0.0077(4) 0.0060(3) 0.0104(4) -0.0001(2) 0.0034(3) 0.0001(2)
I1 0.0099(3) 0.0056(3) 0.0097(3) -0.0002(2) 0.0033(2) -0.0010(2)
Ba1 0.0099(3) 0.0108(4) 0.0135(4) 0.000 0.0054(3) 0.000
O1 0.014(3) 0.003(3) 0.009(3) 0.002(2) 0.000(2) -0.004(2)
O2 0.011(3) 0.013(3) 0.011(3) 0.000(2) 0.006(2) 0.001(2)
O3 0.009(3) 0.005(3) 0.014(3) -0.002(2) 0.004(2) -0.005(2)
O4 0.017(3) 0.011(3) 0.014(3) 0.003(2) 0.006(2) 0.003(2)
O5 0.005(3) 0.013(3) 0.018(3) -0.004(2) 0.003(2) -0.005(2)
O6 0.016(3) 0.007(3) 0.012(3) -0.002(2) 0.004(2) -0.003(2)
O7 0.024(3) 0.011(3) 0.013(3) 0.001(2) 0.009(3) 0.001(3)
O8 0.013(3) 0.008(3) 0.009(3) -0.001(2) 0.000(2) 0.000(2)
O9 0.011(3) 0.012(3) 0.023(4) 0.006(3) -0.001(3) 0.001(2)
O10 0.011(3) 0.014(3) 0.022(4) -0.002(3) 0.007(3) 0.002(2)
O11 0.012(3) 0.013(3) 0.011(3) 0.000(2) 0.005(2) -0.003(2)
O12 0.009(3) 0.011(3) 0.018(3) -0.003(2) 0.002(2) -0.008(2)
O13 0.038(6) 0.011(5) 0.025(6) 0.000 0.015(5) 0.000

loop_
_atom_site_label
_atom_site_type_symbol
_atom_site_fract_x
_atom_site_fract_y
_atom_site_fract_z
_atom_site_U_iso_or_equiv
_atom_site_thermal_displace_type
_atom_site_occupancy
_atom_site_calc_flag
_atom_site_refinement_flags
_atom_site_disorder_group
Mo1 Mo 0.44147(5) 0.53131(9) 0.41525(4) 0.0075(2) Uani 1 d . .
Mo2 Mo 0.30599(5) 0.11800(9) 0.34159(4) 0.0085(2) Uani 1 d . .
Mo3 Mo 0.18572(6) -0.24060(9) 0.41323(4) 0.0079(2) Uani 1 d . .
I1 I 0.38043(4) 0.12102(7) 0.50333(3) 0.0084(2) Uani 1 d . .
Ba1 Ba 0.5000 0.16626(10) 0.7500 0.0110(2) Uani 1 d S .
O1 O 0.4649(5) 0.3495(8) 0.5007(3) 0.0096(12) Uani 1 d . .
O2 O 0.4305(5) 0.0288(8) 0.4380(3) 0.0111(12) Uani 1 d . .
O3 O 0.3029(5) -0.1143(8) 0.5019(3) 0.0093(12) Uani 1 d . .
O4 O 0.2695(5) 0.2137(8) 0.4378(3) 0.0136(13) Uani 1 d . .
O5 O 0.5919(4) 0.4075(9) 0.4220(3) 0.0123(12) Uani 1 d . .
O6 O 0.3929(5) 0.3358(8) 0.3594(3) 0.0114(12) Uani 1 d . .
O7 O 0.4725(5) 0.6897(9) 0.3641(3) 0.0155(13) Uani 1 d . .
O8 O 0.3260(5) 0.6074(8) 0.4231(3) 0.0107(12) Uani 1 d . .
O9 O 0.1959(5) 0.2197(9) 0.2930(3) 0.0165(14) Uani 1 d . .
O10 O 0.3642(5) 0.0366(9) 0.2856(3) 0.0154(13) Uani 1 d . .
O11 O 0.2422(5) -0.1005(9) 0.3591(3) 0.0117(12) Uani 1 d . .
O12 O 0.1147(5) -0.4024(8) 0.3597(3) 0.0131(13) Uani 1 d . .
O13 O 0.5000 0.5453(13) 0.7500 0.023(2) Uani 1 d S .

loop_
_atom_type_symbol
_atom_type_description
_atom_type_scat_dispersion_real
_atom_type_scat_dispersion_imag
_atom_type_scat_source
O O 0.0106 0.0060 'International Tables Vol C Tables 4.2.6.8 and 6.1.1.4'
H H 0.0000 0.0000 'International Tables Vol C Tables 4.2.6.8 and 6.1.1.4'
Mo Mo -1.6832 0.6857 'International Tables Vol C Tables 4.2.6.8 and 6.1.1.4'
I I -0.4742 1.8119 'International Tables Vol C Tables 4.2.6.8 and 6.1.1.4'
Ba Ba -0.3244 2.2819 'International Tables Vol C Tables 4.2.6.8 and 6.1.1.4'

loop_
_geom_angle_atom_site_label_1
_geom_angle_atom_site_label_2
_geom_angle_atom_site_label_3
_geom_angle
_geom_angle_site_symmetry_1
_geom_angle_site_symmetry_3
_geom_angle_publ_flag
O7 Mo1 O8 104.0(3) . . ?
O7 Mo1 O6 104.8(3) . . ?
O8 Mo1 O6 99.1(3) . . ?
O7 Mo1 O1 91.5(3) . 5_666 ?
O8 Mo1 O1 97.0(3) . 5_666 ?
O6 Mo1 O1 153.4(3) . 5_666 ?
O7 Mo1 O1 157.8(3) . . ?
O8 Mo1 O1 91.8(3) . . ?
O6 Mo1 O1 87.6(3) . . ?
O1 Mo1 O1 70.9(3) 5_666 . ?
O7 Mo1 O5 85.5(3) . . ?
O8 Mo1 O5 169.8(3) . . ?
O6 Mo1 O5 81.7(3) . . ?
O1 Mo1 O5 78.7(2) 5_666 . ?
O1 Mo1 O5 78.1(2) . . ?
O9 Mo2 O10 105.2(3) . . ?
O9 Mo2 O11 96.9(3) . . ?
O10 Mo2 O11 99.5(3) . . ?
O9 Mo2 O6 96.6(3) . . ?
O10 Mo2 O6 92.2(3) . . ?
O11 Mo2 O6 159.2(3) . . ?
O9 Mo2 O2 157.8(3) . . ?
O10 Mo2 O2 96.9(3) . . ?
O11 Mo2 O2 81.1(2) . . ?
O6 Mo2 O2 80.5(2) . . ?
O9 Mo2 O4 89.4(3) . . ?
O10 Mo2 O4 164.9(3) . . ?
O11 Mo2 O4 82.1(2) . . ?
O6 Mo2 O4 82.2(2) . . ?
O2 Mo2 O4 68.4(2) . . ?
O9 Mo2 I1 123.5(2) . . ?
O10 Mo2 I1 131.1(2) . . ?
O11 Mo2 I1 79.6(2) . . ?
O6 Mo2 I1 79.7(2) . . ?
O2 Mo2 I1 34.24(15) . . ?
O4 Mo2 I1 34.2(2) . . ?
O12 Mo3 O5 103.1(3) . 3_445 ?
O12 Mo3 O11 104.7(3) . . ?
O5 Mo3 O11 99.6(3) 3_445 . ?
O12 Mo3 O3 93.8(3) . 7_546 ?
O5 Mo3 O3 95.9(3) 3_445 7_546 ?
O11 Mo3 O3 152.3(3) . 7_546 ?
O12 Mo3 O8 89.9(3) . 1_545 ?
O5 Mo3 O8 166.5(3) 3_445 1_545 ?
O11 Mo3 O8 80.2(3) . 1_545 ?
O3 Mo3 O8 79.5(2) 7_546 1_545 ?
O12 Mo3 O3 160.4(3) . . ?
O5 Mo3 O3 90.4(3) 3_445 . ?
O11 Mo3 O3 86.6(2) . . ?
O3 Mo3 O3 70.4(2) 7_546 . ?
O8 Mo3 O3 76.1(2) 1_545 . ?
O4 I1 O2 90.0(3) . . ?
O4 I1 O3 90.4(3) . . ?
O2 I1 O3 88.9(3) . . ?
O4 I1 O1 90.5(3) . . ?
O2 I1 O1 86.9(3) . . ?
O3 I1 O1 175.7(2) . . ?
O4 I1 Mo2 45.6(2) . . ?
O2 I1 Mo2 44.4(2) . . ?
O3 I1 Mo2 89.2(2) . . ?
O1 I1 Mo2 88.5(2) . . ?
O10 Ba1 O10 111.2(3) 5_656 6_556 ?
O10 Ba1 O9 64.2(2) 5_656 8_556 ?
O10 Ba1 O9 142.5(2) 6_556 8_556 ?
O10 Ba1 O9 142.5(2) 5_656 7_556 ?
O10 Ba1 O9 64.2(2) 6_556 7_556 ?
O9 Ba1 O9 143.1(3) 8_556 7_556 ?
O10 Ba1 O7 71.6(2) 5_656 5_666 ?
O10 Ba1 O7 139.3(2) 6_556 5_666 ?
O9 Ba1 O7 76.9(2) 8_556 5_666 ?
O9 Ba1 O7 88.8(2) 7_556 5_666 ?
O10 Ba1 O7 139.3(2) 5_656 6_566 ?
O10 Ba1 O7 71.6(2) 6_556 6_566 ?
O9 Ba1 O7 88.8(2) 8_556 6_566 ?
O9 Ba1 O7 76.9(2) 7_556 6_566 ?
O7 Ba1 O7 134.0(3) 5_666 6_566 ?
O10 Ba1 O13 124.42(14) 5_656 . ?
O10 Ba1 O13 124.42(14) 6_556 . ?
O9 Ba1 O13 71.55(14) 8_556 . ?
O9 Ba1 O13 71.55(14) 7_556 . ?
O7 Ba1 O13 66.98(14) 5_666 . ?
O7 Ba1 O13 66.98(14) 6_566 . ?
O10 Ba1 O12 70.5(2) 5_656 7_546 ?
O10 Ba1 O12 66.8(2) 6_556 7_546 ?
O9 Ba1 O12 132.8(2) 8_556 7_546 ?
O9 Ba1 O12 74.2(2) 7_556 7_546 ?
O7 Ba1 O12 77.2(2) 5_666 7_546 ?
O7 Ba1 O12 136.5(2) 6_566 7_546 ?
O13 Ba1 O12 130.07(12) . 7_546 ?
O10 Ba1 O12 66.8(2) 5_656 8_546 ?
O10 Ba1 O12 70.5(2) 6_556 8_546 ?
O9 Ba1 O12 74.2(2) 8_556 8_546 ?
O9 Ba1 O12 132.8(2) 7_556 8_546 ?
O7 Ba1 O12 136.5(2) 5_666 8_546 ?
O7 Ba1 O12 77.2(2) 6_566 8_546 ?
O13 Ba1 O12 130.07(13) . 8_546 ?
O12 Ba1 O12 99.9(2) 7_546 8_546 ?
Mo1 O1 I1 123.0(3) 5_666 . ?
Mo1 O1 Mo1 109.1(3) 5_666 . ?
I1 O1 Mo1 126.3(3) . . ?
I1 O2 Mo2 101.3(3) . . ?
Mo3 O3 I1 122.9(3) 7_546 . ?
Mo3 O3 Mo3 109.6(2) 7_546 . ?
I1 O3 Mo3 127.3(3) . . ?
I1 O4 Mo2 100.3(3) . . ?
Mo3 O5 Mo1 162.6(4) 3 . ?
Mo1 O6 Mo2 147.1(4) . . ?
Mo1 O7 Ba1 158.3(4) . 5_666 ?
Mo1 O8 Mo3 164.0(4) . 1_565 ?
Mo2 O9 Ba1 160.4(4) . 7_556 ?
Mo2 O10 Ba1 154.0(4) . 5_656 ?
Mo3 O11 Mo2 151.4(4) . . ?
Mo3 O12 Ba1 172.0(3) . 7_546 ?

loop_
_geom_bond_atom_site_label_1
_geom_bond_atom_site_label_2
_geom_bond_distance
_geom_bond_site_symmetry_2
_geom_bond_publ_flag
Mo1 O7 1.720(6) . ?
Mo1 O8 1.721(6) . ?
Mo1 O6 1.841(6) . ?
Mo1 O1 2.011(6) 5_666 ?
Mo1 O1 2.167(6) . ?
Mo1 O5 2.203(6) . ?
Mo2 O9 1.695(6) . ?
Mo2 O10 1.706(6) . ?
Mo2 O11 1.921(6) . ?
Mo2 O6 1.963(6) . ?
Mo2 O2 2.274(6) . ?
Mo2 O4 2.312(6) . ?
Mo2 I1 3.1857(9) . ?
Mo3 O12 1.710(6) . ?
Mo3 O5 1.733(6) 3_445 ?
Mo3 O11 1.861(6) . ?
Mo3 O3 2.026(6) 7_546 ?
Mo3 O8 2.167(6) 1_545 ?
Mo3 O3 2.226(6) . ?
I1 O4 1.818(6) . ?
I1 O2 1.828(6) . ?
I1 O3 2.030(6) . ?
I1 O1 2.054(6) . ?
Ba1 O10 2.655(6) 5_656 ?
Ba1 O10 2.655(6) 6_556 ?
Ba1 O9 2.666(6) 8_556 ?
Ba1 O9 2.666(6) 7_556 ?
Ba1 O7 2.725(6) 5_666 ?
Ba1 O7 2.725(6) 6_566 ?
Ba1 O13 2.804(10) . ?
Ba1 O12 3.032(6) 7_546 ?
Ba1 O12 3.032(6) 8_546 ?
O1 Mo1 2.011(6) 5_666 ?
O3 Mo3 2.026(6) 7_546 ?
O5 Mo3 1.733(6) 3 ?
O7 Ba1 2.725(6) 5_666 ?
O8 Mo3 2.167(6) 1_565 ?
O9 Ba1 2.666(6) 7_556 ?
O10 Ba1 2.655(6) 5_656 ?
O12 Ba1 3.032(6) 7_546 ?
